data_7016657
loop_
_publ_author_name
'Caro, Catherine F.'
'Coles, Martyn P.'
'Hitchcock, Peter B.'
'Lappert, Michael F.'
'Pierssens, Luc J.-M.'

_publ_section_title
;
 Crystalline metal (Li, Mg, Ca, Sr, Ba, Sn, Pb) complexes of the new
 chelating N,N'-dianionic [1,2-N(R)C(6)H(4)(CH(2)NR)](2-) ligand (R =
 SiMe(3), CH(2)Bu(t)).
;
_journal_issue 38
_journal_name_full 'Dalton transactions (Cambridge, England : 2003)'
_journal_page_first 9821
_journal_page_last 9830
_journal_paper_doi 10.1039/c1dt10574d
_journal_volume 40
_journal_year 2011
_chemical_compound_source 'synthesis as described'
_chemical_formula_moiety 'C34 H64 Mg2 N4 O2 Si4, C7 H8'
_chemical_formula_sum 'C41 H72 Mg2 N4 O2 Si4'
_chemical_formula_weight 814.01
_chemical_name_systematic
;
?
;
_space_group_IT_number 2
_symmetry_cell_setting triclinic
_symmetry_Int_Tables_number 2
_symmetry_space_group_name_Hall '-P 1'
_symmetry_space_group_name_H-M 'P -1'
_atom_sites_solution_hydrogens geom
_atom_sites_solution_primary direct
_atom_sites_solution_secondary difmap
_audit_conform_dict_location ftp://ftp.iucr.org/pub/cif_core.dic
_audit_conform_dict_name cif_core.dic
_audit_conform_dict_version 2.2
_audit_creation_date 2011-03-17T10:19:30-00:00
_audit_creation_method 'WinGX routine CIF_UPDATE'
_cell_angle_alpha 77.64(2)
_cell_angle_beta 66.68(3)
_cell_angle_gamma 82.20(3)
_cell_formula_units_Z 1
_cell_length_a 10.380(5)
_cell_length_b 10.726(3)
_cell_length_c 11.752(4)
_cell_measurement_reflns_used 25
_cell_measurement_temperature 173(2)
_cell_measurement_theta_max 10
_cell_measurement_theta_min 7
_cell_measurement_wavelength 0.71073
_cell_volume 1171.8(8)
_computing_data_collection 'Enraf-Nonius CAD4 software'
_computing_structure_refinement 'SHELXL-93 (Sheldrick, 1993)'
_computing_structure_solution 'SHELXS-86 (Sheldrick, 1986)'
_diffrn_ambient_temperature 173(2)
_diffrn_measured_fraction_theta_full 0.999
_diffrn_measured_fraction_theta_max 0.999
_diffrn_measurement_device 'Enraf-Nonius CAD4'
_diffrn_measurement_method 'omega-2theta scans'
_diffrn_radiation_monochromator graphite
_diffrn_radiation_source 'fine-focus sealed tube'
_diffrn_radiation_type MoK\a
_diffrn_radiation_wavelength 0.7107
_diffrn_reflns_av_unetI/netI 0.0512
_diffrn_reflns_limit_h_max 12
_diffrn_reflns_limit_h_min 0
_diffrn_reflns_limit_k_max 12
_diffrn_reflns_limit_k_min -12
_diffrn_reflns_limit_l_max 13
_diffrn_reflns_limit_l_min -12
_diffrn_reflns_number 4120
_diffrn_reflns_theta_full 24.98
_diffrn_reflns_theta_max 24.98
_diffrn_reflns_theta_min 2.14
_exptl_absorpt_coefficient_mu 0.19
_exptl_absorpt_correction_T_max 1.00
_exptl_absorpt_correction_T_min 0.95
_exptl_absorpt_correction_type psi-scan
_exptl_absorpt_process_details
;
North A.C.T., Phillips D.C. & Mathews F.S. (1968) Acta. Cryst. A24, 351
Number of psi-scan sets used was 1
Theta correction was applied.
Averaged transmission function was used.
No Fourier smoothing was applied.
;
_exptl_crystal_colour Colourless
_exptl_crystal_density_diffrn 1.154
_exptl_crystal_density_method 'not measured'
_exptl_crystal_description Block
_exptl_crystal_F_000 442
_exptl_crystal_size_max 0.4
_exptl_crystal_size_mid 0.4
_exptl_crystal_size_min 0.3
_refine_diff_density_max 0.333
_refine_diff_density_min -0.404
_refine_diff_density_rms 0.083
_refine_ls_extinction_method none
_refine_ls_goodness_of_fit_ref 1.058
_refine_ls_hydrogen_treatment constr
_refine_ls_matrix_type full
_refine_ls_number_parameters 253
_refine_ls_number_reflns 4120
_refine_ls_number_restraints 0
_refine_ls_restrained_S_all 1.058
_refine_ls_R_factor_all 0.0586
_refine_ls_R_factor_gt 0.047
_refine_ls_shift/su_max 0
_refine_ls_shift/su_mean 0
_refine_ls_structure_factor_coef Fsqd
_refine_ls_weighting_details 'calc w=1/[\s^2^(Fo^2^)+(0.0591P)^2^+0.7873P] where P=(Fo^2^+2Fc^2^)/3'
_refine_ls_weighting_scheme calc
_refine_ls_wR_factor_gt 0.1229
_refine_ls_wR_factor_ref 0.1305
_reflns_number_gt 3392
_reflns_number_total 4120
_reflns_threshold_expression >2sigma(I)
_cod_data_source_file c1dt10574d.txt
_cod_data_source_block (11b)-oct1696
_cod_database_code 7016657

loop_
_symmetry_equiv_pos_as_xyz
'x, y, z'
'-x, -y, -z'

loop_
_atom_site_label
_atom_site_type_symbol
_atom_site_fract_x
_atom_site_fract_y
_atom_site_fract_z
_atom_site_U_iso_or_equiv
_atom_site_adp_type
_atom_site_occupancy
_atom_site_symmetry_multiplicity
_atom_site_calc_flag
_atom_site_refinement_flags
Mg Mg -0.07704(8) 0.11543(7) -0.03946(7) 0.01657(19) Uani 1 1 d .
O O -0.24094(17) 0.21250(15) 0.08495(16) 0.0251(4) Uani 1 1 d .
N1 N 0.10880(19) 0.08269(17) -0.00417(17) 0.0176(4) Uani 1 1 d .
N2 N -0.0214(2) 0.24764(18) -0.20070(18) 0.0217(4) Uani 1 1 d .
Si1 Si 0.13797(7) 0.16647(6) 0.09320(6) 0.02446(19) Uani 1 1 d .
Si2 Si -0.13324(7) 0.29307(7) -0.27962(7) 0.0281(2) Uani 1 1 d .
C1 C 0.2192(2) 0.2418(2) -0.2093(2) 0.0203(5) Uani 1 1 d .
C2 C 0.1061(2) 0.3049(2) -0.2420(2) 0.0216(5) Uani 1 1 d .
C3 C 0.1308(3) 0.4271(2) -0.3174(3) 0.0344(6) Uani 1 1 d .
H3 H 0.0576 0.4729 -0.3409 0.041 Uiso 1 1 calc R
C4 C 0.2582(3) 0.4833(3) -0.3587(3) 0.0391(7) Uani 1 1 d .
H4 H 0.271 0.5653 -0.4108 0.047 Uiso 1 1 calc R
C5 C 0.3662(3) 0.4210(3) -0.3248(3) 0.0337(6) Uani 1 1 d .
H5 H 0.4533 0.4592 -0.3519 0.04 Uiso 1 1 calc R
C6 C 0.3439(3) 0.3010(2) -0.2499(2) 0.0272(6) Uani 1 1 d .
H6 H 0.4174 0.2576 -0.2254 0.033 Uiso 1 1 calc R
C7 C 0.2103(2) 0.1060(2) -0.1386(2) 0.0196(5) Uani 1 1 d .
H7A H 0.1854 0.0528 -0.1853 0.024 Uiso 1 1 calc R
H7B H 0.3052 0.0749 -0.1401 0.024 Uiso 1 1 calc R
C8 C 0.0158(3) 0.1064(3) 0.2567(3) 0.0384(7) Uani 1 1 d .
H8A H -0.0809 0.1356 0.2659 0.046 Uiso 1 1 calc R
H8B H 0.0403 0.1394 0.3167 0.046 Uiso 1 1 calc R
H8C H 0.0237 0.0128 0.2734 0.046 Uiso 1 1 calc R
C9 C 0.3264(3) 0.1469(3) 0.0788(3) 0.0421(7) Uani 1 1 d .
H9A H 0.3307 0.1521 0.1594 0.051 Uiso 1 1 calc R
H9B H 0.3798 0.2148 0.0134 0.051 Uiso 1 1 calc R
H9C H 0.3669 0.0635 0.0559 0.051 Uiso 1 1 calc R
C10 C 0.1046(3) 0.3437(3) 0.0609(3) 0.0425(7) Uani 1 1 d .
H10A H 0.1843 0.3812 -0.0118 0.051 Uiso 1 1 calc R
H10B H 0.0931 0.3793 0.1347 0.051 Uiso 1 1 calc R
H10C H 0.0188 0.3634 0.0429 0.051 Uiso 1 1 calc R
C11 C -0.0473(4) 0.2705(3) -0.4474(3) 0.0489(8) Uani 1 1 d .
H11A H -0.1117 0.3031 -0.4909 0.059 Uiso 1 1 calc R
H11B H -0.0239 0.1794 -0.4505 0.059 Uiso 1 1 calc R
H11C H 0.0388 0.3173 -0.4888 0.059 Uiso 1 1 calc R
C12 C -0.2190(3) 0.4601(3) -0.2784(3) 0.0449(8) Uani 1 1 d .
H12A H -0.2928 0.4681 -0.3122 0.054 Uiso 1 1 calc R
H12B H -0.1483 0.5222 -0.3306 0.054 Uiso 1 1 calc R
H12C H -0.2604 0.4766 -0.1919 0.054 Uiso 1 1 calc R
C13 C -0.2836(3) 0.1868(3) -0.1976(3) 0.0449(8) Uani 1 1 d .
H13A H -0.3459 0.2028 -0.2443 0.054 Uiso 1 1 calc R
H13B H -0.3359 0.2044 -0.1122 0.054 Uiso 1 1 calc R
H13C H -0.2478 0.0972 -0.1933 0.054 Uiso 1 1 calc R
C14 C -0.3739(3) 0.1740(2) 0.1841(3) 0.0319(6) Uani 1 1 d .
H14A H -0.3584 0.1216 0.2584 0.038 Uiso 1 1 calc R
H14B H -0.4231 0.1232 0.1542 0.038 Uiso 1 1 calc R
C15 C -0.4595(3) 0.2966(3) 0.2175(3) 0.0382(7) Uani 1 1 d .
H15A H -0.5597 0.2894 0.234 0.046 Uiso 1 1 calc R
H15B H -0.4524 0.3183 0.2925 0.046 Uiso 1 1 calc R
C16 C -0.3931(3) 0.3949(3) 0.1017(3) 0.0390(7) Uani 1 1 d .
H16A H -0.4276 0.3922 0.0349 0.047 Uiso 1 1 calc R
H16B H -0.4109 0.4823 0.1216 0.047 Uiso 1 1 calc R
C17 C -0.2413(3) 0.3523(2) 0.0646(3) 0.0355(7) Uani 1 1 d .
H17A H -0.1875 0.3874 -0.0248 0.043 Uiso 1 1 calc R
H17B H -0.2003 0.3797 0.1177 0.043 Uiso 1 1 calc R
C1S C 0.5805(9) -0.0195(9) 0.5133(6) 0.062(2) Uani 0.5 1 d P
C2S C 0.5181(8) -0.1032(5) 0.4729(4) 0.0801(15) Uani 1 1 d .
C3S C 0.4071(13) -0.0967(13) 0.4609(8) 0.087(3) Uani 0.5 1 d P
C4S C 0.3031(7) 0.0293(8) 0.4733(5) 0.123(2) Uani 1 1 d .
C5S C 0.3702(16) 0.1147(13) 0.5170(8) 0.099(5) Uani 0.5 1 d P

loop_
_atom_site_aniso_label
_atom_site_aniso_U_11
_atom_site_aniso_U_22
_atom_site_aniso_U_33
_atom_site_aniso_U_23
_atom_site_aniso_U_13
_atom_site_aniso_U_12
Mg 0.0160(4) 0.0139(4) 0.0192(4) -0.0009(3) -0.0069(3) -0.0008(3)
O 0.0233(9) 0.0162(8) 0.0294(9) -0.0042(7) -0.0036(7) 0.0001(7)
N1 0.0180(10) 0.0148(9) 0.0201(10) -0.0014(7) -0.0074(8) -0.0032(7)
N2 0.0197(10) 0.0206(10) 0.0221(10) 0.0027(8) -0.0083(8) -0.0014(8)
Si1 0.0277(4) 0.0243(4) 0.0261(4) -0.0056(3) -0.0125(3) -0.0073(3)
Si2 0.0258(4) 0.0297(4) 0.0286(4) 0.0032(3) -0.0153(3) 0.0014(3)
C1 0.0222(12) 0.0189(11) 0.0183(11) -0.0026(9) -0.0063(9) -0.0016(9)
C2 0.0216(12) 0.0204(12) 0.0200(12) -0.0018(9) -0.0055(10) -0.0025(9)
C3 0.0344(15) 0.0256(14) 0.0385(16) 0.0090(12) -0.0155(13) -0.0044(11)
C4 0.0421(17) 0.0254(14) 0.0432(17) 0.0108(12) -0.0142(14) -0.0133(12)
C5 0.0318(15) 0.0325(15) 0.0344(15) 0.0004(12) -0.0091(12) -0.0153(12)
C6 0.0236(13) 0.0292(13) 0.0271(13) -0.0031(10) -0.0079(11) -0.0047(10)
C7 0.0164(11) 0.0191(12) 0.0238(12) -0.0050(9) -0.0079(10) 0.0003(9)
C8 0.0438(17) 0.0466(17) 0.0275(14) -0.0116(12) -0.0112(13) -0.0113(14)
C9 0.0373(16) 0.0499(18) 0.0482(18) -0.0039(14) -0.0240(14) -0.0154(14)
C10 0.0489(18) 0.0284(15) 0.0533(19) -0.0177(13) -0.0156(15) -0.0072(13)
C11 0.058(2) 0.057(2) 0.0322(16) -0.0003(14) -0.0247(15) 0.0038(16)
C12 0.0402(17) 0.0371(16) 0.0504(19) 0.0066(14) -0.0205(15) 0.0088(13)
C13 0.0299(15) 0.0495(19) 0.060(2) 0.0018(15) -0.0270(15) -0.0044(13)
C14 0.0231(13) 0.0248(13) 0.0361(15) -0.0067(11) 0.0014(11) -0.0008(10)
C15 0.0275(14) 0.0289(15) 0.0494(18) -0.0149(13) -0.0031(13) 0.0036(11)
C16 0.0422(17) 0.0228(14) 0.0513(18) -0.0112(13) -0.0186(14) 0.0104(12)
C17 0.0385(16) 0.0187(13) 0.0421(16) -0.0065(11) -0.0074(13) -0.0005(11)
C1S 0.057(5) 0.092(7) 0.018(3) 0.002(4) 0.003(3) -0.012(5)
C2S 0.116(5) 0.071(3) 0.030(2) -0.0183(19) 0.007(3) -0.020(3)
C3S 0.095(8) 0.135(10) 0.034(4) -0.011(5) -0.015(5) -0.052(7)
C4S 0.104(5) 0.177(7) 0.054(3) -0.003(4) 0.007(3) -0.041(5)
C5S 0.117(10) 0.102(8) 0.030(4) -0.009(5) 0.005(6) 0.048(8)

loop_
_atom_type_symbol
_atom_type_description
_atom_type_scat_dispersion_real
_atom_type_scat_dispersion_imag
_atom_type_scat_source
C C 0.0033 0.0016 'International Tables Vol C Tables 4.2.6.8 and 6.1.1.4'
H H 0 0 'International Tables Vol C Tables 4.2.6.8 and 6.1.1.4'
N N 0.0061 0.0033 'International Tables Vol C Tables 4.2.6.8 and 6.1.1.4'
O O 0.0106 0.006 'International Tables Vol C Tables 4.2.6.8 and 6.1.1.4'
Si Si 0.0817 0.0704 'International Tables Vol C Tables 4.2.6.8 and 6.1.1.4'
Mg Mg 0.0486 0.0363 'International Tables Vol C Tables 4.2.6.8 and 6.1.1.4'

loop_
_geom_angle_atom_site_label_1
_geom_angle_atom_site_label_2
_geom_angle_atom_site_label_3
_geom_angle
_geom_angle_site_symmetry_1
_geom_angle_site_symmetry_3
N2 Mg O 102.15(8) . .
N2 Mg N1 102.31(9) . .
O Mg N1 115.36(8) . .
N2 Mg N1 134.60(9) . 2
O Mg N1 110.57(8) . 2
N1 Mg N1 91.39(8) . 2
N2 Mg C7 73.99(8) . .
O Mg C7 137.91(8) . .
N1 Mg C7 32.95(7) . .
N1 Mg C7 99.40(8) 2 .
N2 Mg Mg 131.05(7) . 2
O Mg Mg 123.91(7) . 2
N1 Mg Mg 45.94(6) . 2
N1 Mg Mg 45.45(6) 2 2
C7 Mg Mg 61.26(6) . 2
N2 Mg Si2 26.99(6) . .
O Mg Si2 91.20(6) . .
N1 Mg Si2 129.01(6) . .
N1 Mg Si2 120.27(6) 2 .
C7 Mg Si2 98.67(6) . .
Mg Mg Si2 144.20(4) 2 .
C14 O C17 107.75(18) . .
C14 O Mg 133.28(14) . .
C17 O Mg 118.33(15) . .
C7 N1 Si1 114.54(14) . .
C7 N1 Mg 97.54(13) . .
Si1 N1 Mg 121.19(10) . .
C7 N1 Mg 105.30(14) . 2
Si1 N1 Mg 124.22(10) . 2
Mg N1 Mg 88.61(8) . 2
C2 N2 Si2 120.90(16) . .
C2 N2 Mg 118.53(16) . .
Si2 N2 Mg 120.49(11) . .
N1 Si1 C8 106.60(11) . .
N1 Si1 C10 115.53(12) . .
C8 Si1 C10 107.52(14) . .
N1 Si1 C9 112.01(13) . .
C8 Si1 C9 111.68(14) . .
C10 Si1 C9 103.51(15) . .
N2 Si2 C13 106.21(12) . .
N2 Si2 C11 111.81(13) . .
C13 Si2 C11 108.60(16) . .
N2 Si2 C12 117.90(13) . .
C13 Si2 C12 104.18(15) . .
C11 Si2 C12 107.56(15) . .
N2 Si2 Mg 32.53(7) . .
C13 Si2 Mg 73.87(10) . .
C11 Si2 Mg 126.58(11) . .
C12 Si2 Mg 123.90(11) . .
C6 C1 C2 120.2(2) . .
C6 C1 C7 118.6(2) . .
C2 C1 C7 121.1(2) . .
N2 C2 C3 122.8(2) . .
N2 C2 C1 121.2(2) . .
C3 C2 C1 116.0(2) . .
C4 C3 C2 122.5(3) . .
C4 C3 H3 118.7 . .
C2 C3 H3 118.7 . .
C5 C4 C3 120.5(2) . .
C5 C4 H4 119.7 . .
C3 C4 H4 119.7 . .
C4 C5 C6 117.9(2) . .
C4 C5 H5 121 . .
C6 C5 H5 121 . .
C1 C6 C5 122.8(2) . .
C1 C6 H6 118.6 . .
C5 C6 H6 118.6 . .
N1 C7 C1 117.46(19) . .
N1 C7 Mg 49.51(10) . .
C1 C7 Mg 94.37(14) . .
N1 C7 H7A 107.9 . .
C1 C7 H7A 107.9 . .
Mg C7 H7A 75.5 . .
N1 C7 H7B 107.9 . .
C1 C7 H7B 107.9 . .
Mg C7 H7B 154.9 . .
H7A C7 H7B 107.2 . .
Si1 C8 H8A 109.5 . .
Si1 C8 H8B 109.5 . .
H8A C8 H8B 109.5 . .
Si1 C8 H8C 109.5 . .
H8A C8 H8C 109.5 . .
H8B C8 H8C 109.5 . .
Si1 C9 H9A 109.5 . .
Si1 C9 H9B 109.5 . .
H9A C9 H9B 109.5 . .
Si1 C9 H9C 109.5 . .
H9A C9 H9C 109.5 . .
H9B C9 H9C 109.5 . .
Si1 C10 H10A 109.5 . .
Si1 C10 H10B 109.5 . .
H10A C10 H10B 109.5 . .
Si1 C10 H10C 109.5 . .
H10A C10 H10C 109.5 . .
H10B C10 H10C 109.5 . .
Si2 C11 H11A 109.5 . .
Si2 C11 H11B 109.5 . .
H11A C11 H11B 109.5 . .
Si2 C11 H11C 109.5 . .
H11A C11 H11C 109.5 . .
H11B C11 H11C 109.5 . .
Si2 C12 H12A 109.5 . .
Si2 C12 H12B 109.5 . .
H12A C12 H12B 109.5 . .
Si2 C12 H12C 109.5 . .
H12A C12 H12C 109.5 . .
H12B C12 H12C 109.5 . .
Si2 C13 H13A 109.5 . .
Si2 C13 H13B 109.5 . .
H13A C13 H13B 109.5 . .
Si2 C13 H13C 109.5 . .
H13A C13 H13C 109.5 . .
H13B C13 H13C 109.5 . .
O C14 C15 106.2(2) . .
O C14 H14A 110.5 . .
C15 C14 H14A 110.5 . .
O C14 H14B 110.5 . .
C15 C14 H14B 110.5 . .
H14A C14 H14B 108.7 . .
C16 C15 C14 103.3(2) . .
C16 C15 H15A 111.1 . .
C14 C15 H15A 111.1 . .
C16 C15 H15B 111.1 . .
C14 C15 H15B 111.1 . .
H15A C15 H15B 109.1 . .
C17 C16 C15 101.5(2) . .
C17 C16 H16A 111.5 . .
C15 C16 H16A 111.5 . .
C17 C16 H16B 111.5 . .
C15 C16 H16B 111.5 . .
H16A C16 H16B 109.3 . .
O C17 C16 104.0(2) . .
O C17 H17A 111 . .
C16 C17 H17A 111 . .
O C17 H17B 111 . .
C16 C17 H17B 111 . .
H17A C17 H17B 109 . .
C5S C1S C4S 76.8(11) 2_656 2_656
C5S C1S C3S 150.2(13) 2_656 2_656
C4S C1S C3S 74.6(9) 2_656 2_656
C5S C1S C2S 54.3(9) 2_656 .
C4S C1S C2S 131.0(10) 2_656 .
C3S C1S C2S 153.5(10) 2_656 .
C5S C1S C2S 159.1(12) 2_656 2_656
C4S C1S C2S 122.9(9) 2_656 2_656
C3S C1S C2S 48.2(6) 2_656 2_656
C2S C1S C2S 105.8(6) . 2_656
C5S C1S C1S 110.0(13) 2_656 2_656
C4S C1S C1S 171.5(12) 2_656 2_656
C3S C1S C1S 97.9(10) 2_656 2_656
C2S C1S C1S 56.0(6) . 2_656
C2S C1S C1S 49.8(5) 2_656 2_656
C5S C2S C3S 177.2(10) 2_656 .
C5S C2S C1S 50.6(7) 2_656 .
C3S C2S C1S 132.2(8) . .
C5S C2S C1S 124.4(9) 2_656 2_656
C3S C2S C1S 58.4(7) . 2_656
C1S C2S C1S 74.2(6) . 2_656
C2S C3S C1S 73.3(7) . 2_656
C2S C3S C4S 122.9(9) . .
C1S C3S C4S 49.5(6) 2_656 .
C1S C4S C5S 47.8(6) 2_656 .
C1S C4S C3S 55.8(7) 2_656 .
C5S C4S C3S 103.3(8) . .
C1S C5S C2S 75.1(9) 2_656 2_656
C1S C5S C4S 55.4(9) 2_656 .
C2S C5S C4S 130.5(10) 2_656 .

loop_
_geom_bond_atom_site_label_1
_geom_bond_atom_site_label_2
_geom_bond_distance
_geom_bond_site_symmetry_2
Mg N2 2.035(2) .
Mg O 2.078(2) .
Mg N1 2.099(2) .
Mg N1 2.116(2) 2
Mg C7 2.735(3) .
Mg Mg 2.9438(18) 2
Mg Si2 3.2613(14) .
O C14 1.452(3) .
O C17 1.467(3) .
N1 C7 1.501(3) .
N1 Si1 1.731(2) .
N1 Mg 2.116(2) 2
N2 C2 1.396(3) .
N2 Si2 1.717(2) .
Si1 C8 1.865(3) .
Si1 C10 1.869(3) .
Si1 C9 1.881(3) .
Si2 C13 1.867(3) .
Si2 C11 1.870(3) .
Si2 C12 1.889(3) .
C1 C6 1.382(3) .
C1 C2 1.419(3) .
C1 C7 1.510(3) .
C2 C3 1.409(3) .
C3 C4 1.389(4) .
C3 H3 0.95 .
C4 C5 1.378(4) .
C4 H4 0.95 .
C5 C6 1.385(4) .
C5 H5 0.95 .
C6 H6 0.95 .
C7 H7A 0.99 .
C7 H7B 0.99 .
C8 H8A 0.98 .
C8 H8B 0.98 .
C8 H8C 0.98 .
C9 H9A 0.98 .
C9 H9B 0.98 .
C9 H9C 0.98 .
C10 H10A 0.98 .
C10 H10B 0.98 .
C10 H10C 0.98 .
C11 H11A 0.98 .
C11 H11B 0.98 .
C11 H11C 0.98 .
C12 H12A 0.98 .
C12 H12B 0.98 .
C12 H12C 0.98 .
C13 H13A 0.98 .
C13 H13B 0.98 .
C13 H13C 0.98 .
C14 C15 1.517(4) .
C14 H14A 0.99 .
C14 H14B 0.99 .
C15 C16 1.510(4) .
C15 H15A 0.99 .
C15 H15B 0.99 .
C16 C17 1.492(4) .
C16 H16A 0.99 .
C16 H16B 0.99 .
C17 H17A 0.99 .
C17 H17B 0.99 .
C1S C5S 1.141(13) 2_656
C1S C4S 1.267(10) 2_656
C1S C3S 1.377(15) 2_656
C1S C2S 1.427(11) .
C1S C2S 1.549(11) 2_656
C1S C1S 1.797(18) 2_656
C2S C5S 1.199(14) 2_656
C2S C3S 1.206(11) .
C2S C1S 1.549(11) 2_656
C3S C1S 1.377(15) 2_656
C3S C4S 1.605(15) .
C4S C1S 1.267(10) 2_656
C4S C5S 1.498(18) .
C5S C1S 1.141(13) 2_656
C5S C2S 1.199(14) 2_656
